data_7045882
loop_
_publ_author_name
'Capel Berdiell, Izar'
'Warriner, Stuart L.'
'Halcrow, Malcolm A.'

_publ_section_title
;
 Silver(i) complexes of bis- and tris-(pyrazolyl)azine derivatives -
 dimers, coordination polymers and a pentametallic assembly.
;
_journal_issue 15
_journal_name_full 'Dalton transactions (Cambridge, England : 2003)'
_journal_page_first 5269
_journal_page_last 5278
_journal_paper_doi 10.1039/C8DT00640G
_journal_volume 47
_journal_year 2018
_chemical_formula_moiety 'C28 H22 Ag2 N14, 2(B F4), C H3 N O2'
_chemical_formula_sum 'C29 H25 Ag2 B2 F8 N15 O2'
_chemical_formula_weight 1005.00
_chemical_name_systematic
'Catena-bis[2,4,6-tri(pyrazolyl-1-yl)pyridine]disilver(I) ditetrafluoroborate nitromethane solvate'
_space_group_IT_number 2
_space_group_name_Hall '-P 1'
_space_group_name_H-M_alt 'P -1'
_symmetry_cell_setting triclinic
_symmetry_space_group_name_Hall '-P 1'
_symmetry_space_group_name_H-M 'P -1'
_atom_sites_solution_hydrogens geom
_atom_sites_solution_primary direct
_atom_sites_solution_secondary difmap
_audit_creation_method SHELXL-97
_audit_update_record
;
2018-01-08 deposited with the CCDC.
2018-03-16 downloaded from the CCDC.
;
_cell_angle_alpha 66.821(6)
_cell_angle_beta 65.231(5)
_cell_angle_gamma 72.775(5)
_cell_formula_units_Z 2
_cell_length_a 12.1548(7)
_cell_length_b 12.6789(8)
_cell_length_c 13.5860(8)
_cell_measurement_reflns_used 8744
_cell_measurement_temperature 120(2)
_cell_measurement_theta_max 29.28
_cell_measurement_theta_min 3.33
_cell_volume 1725.9(2)
_computing_cell_refinement 'CrysAlisPro, Agilent Technologies'
_computing_data_collection 'CrysAlisPro, Agilent Technologies'
_computing_data_reduction 'CrysAlisPro, Agilent Technologies'
_computing_molecular_graphics 'XSEED (Barbour, 2001)'
_computing_publication_material 'local program'
_computing_structure_refinement 'SHELXL-97 (Sheldrick, 1997)'
_computing_structure_solution 'SHELXS-97 (Sheldrick, 1990)'
_diffrn_ambient_temperature 120(2)
_diffrn_detector_area_resol_mean 5.3095
_diffrn_measured_fraction_theta_full 0.999
_diffrn_measured_fraction_theta_max 0.842
_diffrn_measurement_device_type 'SuperNova, Dual, Cu at zero, Atlas'
_diffrn_measurement_method '\w scans'
_diffrn_radiation_monochromator mirror
_diffrn_radiation_source 'SuperNova (Mo) X-ray Source'
_diffrn_radiation_type MoK\a
_diffrn_radiation_wavelength 0.71073
_diffrn_reflns_av_R_equivalents 0.0284
_diffrn_reflns_av_sigmaI/netI 0.0439
_diffrn_reflns_limit_h_max 16
_diffrn_reflns_limit_h_min -16
_diffrn_reflns_limit_k_max 17
_diffrn_reflns_limit_k_min -15
_diffrn_reflns_limit_l_max 14
_diffrn_reflns_limit_l_min -18
_diffrn_reflns_number 18262
_diffrn_reflns_theta_full 26.00
_diffrn_reflns_theta_max 29.65
_diffrn_reflns_theta_min 2.77
_diffrn_standards_decay_% 0
_diffrn_standards_interval_count 0
_diffrn_standards_interval_time 0
_diffrn_standards_number 0
_exptl_absorpt_coefficient_mu 1.235
_exptl_absorpt_correction_T_max 1.000
_exptl_absorpt_correction_T_min 0.966
_exptl_absorpt_correction_type multi-scan
_exptl_absorpt_process_details
; 
CrysAlisPro, Agilent Technologies,
Version 1.171.36.24 (release 03-12-2012 CrysAlis171 .NET)
Empirical absorption correction using spherical harmonics,
 implemented in SCALE3 ABSPACK scaling algorithm.
;
_exptl_crystal_colour colourless
_exptl_crystal_density_diffrn 1.934
_exptl_crystal_density_method 'not measured'
_exptl_crystal_description cube
_exptl_crystal_F_000 992
_exptl_crystal_recrystallization_method 'Re-crystallisation from solvent: Nitromethane/diethyl ether'
_exptl_crystal_size_max 0.16
_exptl_crystal_size_mid 0.14
_exptl_crystal_size_min 0.10
_refine_diff_density_max 0.693
_refine_diff_density_min -0.765
_refine_diff_density_rms 0.090
_refine_ls_extinction_method none
_refine_ls_goodness_of_fit_ref 1.045
_refine_ls_hydrogen_treatment constr
_refine_ls_matrix_type full
_refine_ls_number_parameters 520
_refine_ls_number_reflns 8207
_refine_ls_number_restraints 0
_refine_ls_restrained_S_all 1.045
_refine_ls_R_factor_all 0.0490
_refine_ls_R_factor_gt 0.0360
_refine_ls_shift/su_max 0.001
_refine_ls_shift/su_mean 0.000
_refine_ls_structure_factor_coef Fsqd
_refine_ls_weighting_details 'calc w=1/[\s^2^(Fo^2^)+(0.0238P)^2^+1.4921P] where P=(Fo^2^+2Fc^2^)/3'
_refine_ls_weighting_scheme calc
_refine_ls_wR_factor_gt 0.0689
_refine_ls_wR_factor_ref 0.0752
_reflns_number_gt 6747
_reflns_number_total 8207
_reflns_threshold_expression >2sigma(I)
_cod_data_source_file c8dt00640g2.cif
_cod_data_source_block ic65(2)
_cod_depositor_comments 'Adding full bibliography for 7045878--7045888.cif.'
_cod_original_cell_volume 1725.93(18)
_cod_database_code 7045882

loop_
_symmetry_equiv_pos_as_xyz
'x, y, z'
'-x, -y, -z'

loop_
_atom_site_label
_atom_site_type_symbol
_atom_site_fract_x
_atom_site_fract_y
_atom_site_fract_z
_atom_site_U_iso_or_equiv
_atom_site_adp_type
_atom_site_occupancy
_atom_site_symmetry_multiplicity
_atom_site_calc_flag
_atom_site_refinement_flags
_atom_site_disorder_assembly
_atom_site_disorder_group
Ag1 Ag 0.42833(2) 0.703815(19) 0.272623(17) 0.02623(7) Uani 1 1 d . . .
Ag2 Ag 0.27198(2) 0.56352(2) 0.235151(17) 0.02873(7) Uani 1 1 d . . .
N3 N 0.5107(2) 0.49893(19) 0.35986(17) 0.0160(5) Uani 1 1 d . . .
C4 C 0.4438(2) 0.4269(2) 0.4539(2) 0.0155(5) Uani 1 1 d . . .
C5 C 0.4934(3) 0.3196(2) 0.5140(2) 0.0179(6) Uani 1 1 d . . .
H5 H 0.4436 0.2703 0.5813 0.021 Uiso 1 1 calc R . .
C6 C 0.6192(3) 0.2886(2) 0.4705(2) 0.0184(6) Uani 1 1 d . . .
C7 C 0.6920(3) 0.3591(2) 0.3709(2) 0.0187(6) Uani 1 1 d . . .
H7 H 0.7781 0.3368 0.3397 0.022 Uiso 1 1 calc R . .
C8 C 0.6309(2) 0.4642(2) 0.3198(2) 0.0162(5) Uani 1 1 d . . .
N9 N 0.3168(2) 0.46874(19) 0.49076(17) 0.0165(5) Uani 1 1 d . . .
N10 N 0.2689(2) 0.57107(19) 0.42551(17) 0.0187(5) Uani 1 1 d . . .
C11 C 0.1513(3) 0.5886(2) 0.4887(2) 0.0209(6) Uani 1 1 d . . .
H11 H 0.0940 0.6538 0.4658 0.025 Uiso 1 1 calc R . .
C12 C 0.1215(3) 0.4999(2) 0.5930(2) 0.0230(6) Uani 1 1 d . . .
H12 H 0.0436 0.4938 0.6520 0.028 Uiso 1 1 calc R . .
C13 C 0.2281(3) 0.4242(2) 0.5917(2) 0.0198(6) Uani 1 1 d . . .
H13 H 0.2389 0.3537 0.6499 0.024 Uiso 1 1 calc R . .
N14 N 0.6977(2) 0.54466(19) 0.22154(18) 0.0180(5) Uani 1 1 d . . .
N15 N 0.6461(2) 0.6594(2) 0.19064(19) 0.0221(5) Uani 1 1 d . . .
C16 C 0.7347(3) 0.7106(3) 0.1006(2) 0.0253(6) Uani 1 1 d . . .
H16 H 0.7263 0.7912 0.0598 0.030 Uiso 1 1 calc R . .
C17 C 0.8420(3) 0.6312(3) 0.0729(2) 0.0263(7) Uani 1 1 d . . .
H17 H 0.9171 0.6469 0.0120 0.032 Uiso 1 1 calc R . .
C18 C 0.8159(3) 0.5271(3) 0.1518(2) 0.0230(6) Uani 1 1 d . . .
H18 H 0.8701 0.4552 0.1572 0.028 Uiso 1 1 calc R . .
N19 N 0.6776(2) 0.18320(19) 0.52981(18) 0.0202(5) Uani 1 1 d . . .
N20 N 0.6473(2) 0.15257(19) 0.64500(18) 0.0201(5) Uani 1 1 d . . .
C21 C 0.7203(3) 0.0518(2) 0.6711(2) 0.0230(6) Uani 1 1 d . . .
H21 H 0.7202 0.0083 0.7462 0.028 Uiso 1 1 calc R . .
C22 C 0.7967(3) 0.0181(3) 0.5749(3) 0.0286(7) Uani 1 1 d . . .
H22 H 0.8557 -0.0503 0.5720 0.034 Uiso 1 1 calc R . .
C23 C 0.7685(3) 0.1044(3) 0.4856(3) 0.0286(7) Uani 1 1 d . . .
H23 H 0.8054 0.1084 0.4075 0.034 Uiso 1 1 calc R . .
N24 N 0.4899(2) 0.48265(19) 0.14963(17) 0.0174(5) Uani 1 1 d . . .
C25 C 0.5233(3) 0.3684(2) 0.1876(2) 0.0182(6) Uani 1 1 d . . .
C26 C 0.6334(3) 0.3081(2) 0.1350(2) 0.0195(6) Uani 1 1 d . . .
H26 H 0.6541 0.2264 0.1651 0.023 Uiso 1 1 calc R . .
C27 C 0.7122(3) 0.3733(2) 0.0356(2) 0.0193(6) Uani 1 1 d . . .
C28 C 0.6831(3) 0.4933(2) -0.0052(2) 0.0192(6) Uani 1 1 d . . .
H28 H 0.7379 0.5389 -0.0714 0.023 Uiso 1 1 calc R . .
C29 C 0.5700(2) 0.5430(2) 0.0558(2) 0.0170(5) Uani 1 1 d . . .
N30 N 0.4348(2) 0.3088(2) 0.28564(17) 0.0194(5) Uani 1 1 d . . .
N31 N 0.3154(2) 0.3612(2) 0.31830(19) 0.0238(5) Uani 1 1 d . . .
C32 C 0.2568(3) 0.2812(3) 0.4093(2) 0.0274(7) Uani 1 1 d . . .
H32 H 0.1713 0.2925 0.4508 0.033 Uiso 1 1 calc R . .
C33 C 0.3372(3) 0.1779(3) 0.4362(2) 0.0286(7) Uani 1 1 d . . .
H33 H 0.3175 0.1088 0.4978 0.034 Uiso 1 1 calc R . .
C34 C 0.4494(3) 0.1974(2) 0.3558(2) 0.0238(6) Uani 1 1 d . . .
H34 H 0.5237 0.1437 0.3495 0.029 Uiso 1 1 calc R . .
N35 N 0.5299(2) 0.66412(19) 0.02044(17) 0.0172(5) Uani 1 1 d . . .
N36 N 0.4218(2) 0.7133(2) 0.08631(18) 0.0199(5) Uani 1 1 d . . .
C37 C 0.4092(3) 0.8249(3) 0.0252(2) 0.0233(6) Uani 1 1 d . . .
H37 H 0.3413 0.8813 0.0484 0.028 Uiso 1 1 calc R . .
C38 C 0.5083(3) 0.8491(3) -0.0778(2) 0.0253(6) Uani 1 1 d . . .
H38 H 0.5203 0.9222 -0.1351 0.030 Uiso 1 1 calc R . .
C39 C 0.5839(3) 0.7451(2) -0.0781(2) 0.0222(6) Uani 1 1 d . . .
H39 H 0.6597 0.7317 -0.1360 0.027 Uiso 1 1 calc R . .
N40 N 0.8223(2) 0.3149(2) -0.02498(18) 0.0208(5) Uani 1 1 d . . .
N41 N 0.8666(2) 0.3513(2) -0.14169(18) 0.0217(5) Uani 1 1 d . . .
C42 C 0.9689(3) 0.2769(2) -0.1687(2) 0.0217(6) Uani 1 1 d . . .
H42 H 1.0208 0.2802 -0.2447 0.026 Uiso 1 1 calc R . .
C43 C 0.9913(3) 0.1931(3) -0.0721(2) 0.0269(7) Uani 1 1 d . . .
H43 H 1.0585 0.1314 -0.0698 0.032 Uiso 1 1 calc R . .
C44 C 0.8952(3) 0.2193(3) 0.0182(2) 0.0258(6) Uani 1 1 d . . .
H44 H 0.8820 0.1781 0.0967 0.031 Uiso 1 1 calc R . .
B45 B 0.0552(3) 0.2670(3) 0.2457(3) 0.0254(7) Uani 1 1 d . . .
F46 F 0.08669(17) 0.37771(15) 0.19610(16) 0.0377(5) Uani 1 1 d . . .
F47 F 0.01241(18) 0.23846(17) 0.36306(15) 0.0402(5) Uani 1 1 d . . .
F48 F -0.03769(16) 0.26489(15) 0.21052(16) 0.0352(4) Uani 1 1 d . . .
F49 F 0.15641(16) 0.18701(15) 0.20964(14) 0.0324(4) Uani 1 1 d . . .
B50 B 0.7069(3) 0.9533(3) 0.2467(3) 0.0294(8) Uani 1 1 d . . .
F51 F 0.7402(2) 0.98526(18) 0.12924(16) 0.0516(6) Uani 1 1 d . . .
F52 F 0.77844(18) 0.84905(15) 0.28503(14) 0.0384(5) Uani 1 1 d . . .
F53 F 0.72754(18) 1.03971(16) 0.27439(17) 0.0409(5) Uani 1 1 d . . .
F54 F 0.58456(19) 0.94203(19) 0.29985(19) 0.0536(6) Uani 1 1 d . . .
C55A C 0.9678(5) 0.0076(4) -0.2062(4) 0.0469(12) Uiso 0.80 1 d P A 1
H55A H 1.0498 -0.0292 -0.2443 0.070 Uiso 0.80 1 calc PR A 1
H55B H 0.9076 -0.0423 -0.1831 0.070 Uiso 0.80 1 calc PR A 1
H55C H 0.9672 0.0191 -0.1387 0.070 Uiso 0.80 1 calc PR A 1
N56A N 0.9365(3) 0.1200(3) -0.2847(3) 0.0285(7) Uiso 0.80 1 d P A 1
O57A O 1.0134(3) 0.1529(3) -0.3799(3) 0.0488(8) Uiso 0.80 1 d P A 1
O58A O 0.8416(3) 0.1828(3) -0.2594(3) 0.0274(10) Uiso 0.80 1 d P A 1
N56B N 0.8971(10) 0.0851(9) -0.2326(9) 0.010(2) Uiso 0.20 1 d P B 2
O57B O 0.8726(9) 0.0202(8) -0.1362(8) 0.024(2) Uiso 0.20 1 d P B 2
C55B C 1.0069(14) 0.0462(13) -0.3242(12) 0.025(3) Uiso 0.20 1 d P B 2
H55D H 1.0490 -0.0295 -0.2896 0.037 Uiso 0.20 1 calc PR B 2
H55E H 1.0633 0.1032 -0.3627 0.037 Uiso 0.20 1 calc PR B 2
H55F H 0.9797 0.0398 -0.3798 0.037 Uiso 0.20 1 calc PR B 2
O58B O 0.8250(12) 0.1658(11) -0.2351(11) 0.016(3) Uiso 0.20 1 d P B 2

loop_
_atom_site_aniso_label
_atom_site_aniso_U_11
_atom_site_aniso_U_22
_atom_site_aniso_U_33
_atom_site_aniso_U_23
_atom_site_aniso_U_13
_atom_site_aniso_U_12
Ag1 0.02903(13) 0.02296(12) 0.01762(11) -0.00479(8) -0.00680(9) 0.00449(9)
Ag2 0.02257(13) 0.03375(14) 0.01837(11) -0.00499(9) -0.00222(9) -0.00012(10)
N3 0.0192(12) 0.0181(12) 0.0144(10) -0.0054(9) -0.0081(9) -0.0042(9)
C4 0.0191(14) 0.0167(13) 0.0145(12) -0.0049(10) -0.0074(10) -0.0055(11)
C5 0.0237(15) 0.0172(14) 0.0163(12) -0.0038(10) -0.0089(11) -0.0069(11)
C6 0.0222(15) 0.0185(14) 0.0213(13) -0.0082(11) -0.0134(11) -0.0012(11)
C7 0.0177(14) 0.0209(14) 0.0210(13) -0.0094(11) -0.0079(11) -0.0022(11)
C8 0.0201(14) 0.0185(14) 0.0152(12) -0.0073(10) -0.0079(11) -0.0046(11)
N9 0.0185(12) 0.0175(12) 0.0143(10) -0.0022(9) -0.0080(9) -0.0040(9)
N10 0.0211(12) 0.0164(12) 0.0148(11) -0.0031(9) -0.0057(9) -0.0010(9)
C11 0.0208(15) 0.0214(15) 0.0183(13) -0.0067(11) -0.0053(11) -0.0015(11)
C12 0.0224(15) 0.0241(15) 0.0204(14) -0.0058(11) -0.0040(12) -0.0074(12)
C13 0.0207(14) 0.0223(15) 0.0157(13) -0.0017(11) -0.0056(11) -0.0091(11)
N14 0.0155(11) 0.0212(12) 0.0176(11) -0.0051(9) -0.0059(9) -0.0043(9)
N15 0.0212(13) 0.0202(13) 0.0243(12) -0.0038(10) -0.0108(10) -0.0025(10)
C16 0.0284(16) 0.0240(16) 0.0226(14) -0.0003(12) -0.0098(12) -0.0109(13)
C17 0.0204(15) 0.0339(18) 0.0233(14) -0.0061(13) -0.0050(12) -0.0104(13)
C18 0.0166(14) 0.0325(17) 0.0217(14) -0.0115(12) -0.0057(11) -0.0033(12)
N19 0.0236(13) 0.0184(12) 0.0205(11) -0.0045(9) -0.0118(10) -0.0020(10)
N20 0.0235(13) 0.0193(12) 0.0193(11) -0.0022(9) -0.0114(10) -0.0050(10)
C21 0.0275(16) 0.0173(14) 0.0268(15) -0.0015(11) -0.0154(13) -0.0057(12)
C22 0.0324(18) 0.0193(15) 0.0372(17) -0.0081(13) -0.0196(14) 0.0021(13)
C23 0.0378(19) 0.0224(16) 0.0273(15) -0.0118(12) -0.0147(14) 0.0037(13)
N24 0.0185(12) 0.0237(13) 0.0148(10) -0.0083(9) -0.0052(9) -0.0077(9)
C25 0.0200(14) 0.0246(15) 0.0144(12) -0.0070(11) -0.0054(11) -0.0093(11)
C26 0.0220(15) 0.0210(15) 0.0194(13) -0.0065(11) -0.0089(11) -0.0057(11)
C27 0.0177(14) 0.0273(15) 0.0184(13) -0.0124(11) -0.0055(11) -0.0050(11)
C28 0.0177(14) 0.0262(15) 0.0169(13) -0.0094(11) -0.0035(11) -0.0076(11)
C29 0.0182(14) 0.0230(14) 0.0157(12) -0.0085(10) -0.0060(10) -0.0077(11)
N30 0.0218(13) 0.0234(13) 0.0137(10) -0.0063(9) -0.0026(9) -0.0091(10)
N31 0.0219(13) 0.0296(14) 0.0197(12) -0.0100(10) -0.0005(10) -0.0105(10)
C32 0.0262(16) 0.0313(17) 0.0226(14) -0.0096(12) 0.0023(12) -0.0160(13)
C33 0.0380(19) 0.0265(17) 0.0203(14) -0.0043(12) -0.0049(13) -0.0152(14)
C34 0.0316(17) 0.0202(15) 0.0205(14) -0.0045(11) -0.0087(12) -0.0080(12)
N35 0.0156(11) 0.0221(12) 0.0135(10) -0.0061(9) -0.0021(9) -0.0058(9)
N36 0.0173(12) 0.0259(13) 0.0156(11) -0.0070(9) -0.0043(9) -0.0035(10)
C37 0.0226(15) 0.0255(16) 0.0230(14) -0.0074(12) -0.0094(12) -0.0034(12)
C38 0.0289(17) 0.0241(16) 0.0227(14) -0.0021(12) -0.0084(12) -0.0119(13)
C39 0.0229(15) 0.0274(16) 0.0186(13) -0.0071(11) -0.0027(11) -0.0138(12)
N40 0.0178(12) 0.0262(13) 0.0201(11) -0.0106(10) -0.0042(9) -0.0045(10)
N41 0.0192(12) 0.0269(13) 0.0178(11) -0.0077(10) -0.0013(9) -0.0085(10)
C42 0.0171(14) 0.0263(16) 0.0236(14) -0.0120(12) -0.0014(11) -0.0086(12)
C43 0.0221(16) 0.0297(17) 0.0301(15) -0.0131(13) -0.0084(13) -0.0017(13)
C44 0.0247(16) 0.0286(16) 0.0259(15) -0.0088(12) -0.0105(12) -0.0035(13)
B45 0.0175(16) 0.0234(18) 0.0293(17) -0.0074(14) -0.0046(14) -0.0013(13)
F46 0.0349(11) 0.0252(10) 0.0467(11) -0.0090(8) -0.0056(9) -0.0117(8)
F47 0.0380(12) 0.0425(12) 0.0311(10) -0.0120(8) -0.0010(8) -0.0093(9)
F48 0.0227(10) 0.0324(10) 0.0531(11) -0.0159(9) -0.0152(8) -0.0012(8)
F49 0.0205(9) 0.0298(10) 0.0394(10) -0.0126(8) -0.0054(8) 0.0018(7)
B50 0.0272(19) 0.0220(18) 0.0318(19) -0.0030(14) -0.0072(15) -0.0059(14)
F51 0.0584(15) 0.0463(13) 0.0382(11) -0.0027(9) -0.0223(10) 0.0020(11)
F52 0.0453(12) 0.0247(10) 0.0317(10) -0.0043(8) -0.0103(9) 0.0025(8)
F53 0.0348(11) 0.0267(10) 0.0615(13) -0.0132(9) -0.0178(10) -0.0042(8)
F54 0.0309(12) 0.0512(14) 0.0718(14) -0.0095(11) -0.0122(10) -0.0182(10)

loop_
_atom_type_symbol
_atom_type_description
_atom_type_scat_dispersion_real
_atom_type_scat_dispersion_imag
_atom_type_scat_source
C C 0.0033 0.0016 'International Tables Vol C Tables 4.2.6.8 and 6.1.1.4'
H H 0.0000 0.0000 'International Tables Vol C Tables 4.2.6.8 and 6.1.1.4'
N N 0.0061 0.0033 'International Tables Vol C Tables 4.2.6.8 and 6.1.1.4'
O O 0.0106 0.0060 'International Tables Vol C Tables 4.2.6.8 and 6.1.1.4'
B B 0.0013 0.0007 'International Tables Vol C Tables 4.2.6.8 and 6.1.1.4'
F F 0.0171 0.0103 'International Tables Vol C Tables 4.2.6.8 and 6.1.1.4'
Ag Ag -0.8971 1.1015 'International Tables Vol C Tables 4.2.6.8 and 6.1.1.4'

loop_
_geom_angle_atom_site_label_1
_geom_angle_atom_site_label_2
_geom_angle_atom_site_label_3
_geom_angle
_geom_angle_site_symmetry_1
_geom_angle_site_symmetry_3
N20 Ag1 N15 117.44(8) 2_666 .
N20 Ag1 N3 126.47(7) 2_666 .
N15 Ag1 N3 67.08(7) . .
N20 Ag1 N36 126.92(8) 2_666 .
N15 Ag1 N36 86.31(8) . .
N3 Ag1 N36 106.23(7) . .
N20 Ag1 N10 94.94(8) 2_666 .
N15 Ag1 N10 130.36(7) . .
N3 Ag1 N10 63.39(7) . .
N36 Ag1 N10 103.95(7) . .
N41 Ag2 N31 123.23(8) 2_665 .
N41 Ag2 N24 125.51(7) 2_665 .
N31 Ag2 N24 67.32(8) . .
N41 Ag2 N10 131.09(8) 2_665 .
N31 Ag2 N10 83.61(7) . .
N24 Ag2 N10 101.71(7) . .
N41 Ag2 N36 91.57(7) 2_665 .
N31 Ag2 N36 129.86(8) . .
N24 Ag2 N36 62.93(7) . .
N10 Ag2 N36 100.25(7) . .
C8 N3 C4 117.9(2) . .
C8 N3 Ag1 118.10(17) . .
C4 N3 Ag1 123.41(18) . .
N3 C4 C5 123.6(3) . .
N3 C4 N9 114.8(2) . .
C5 C4 N9 121.5(2) . .
C6 C5 C4 116.3(2) . .
C6 C5 H5 121.9 . .
C4 C5 H5 121.9 . .
C5 C6 C7 122.1(2) . .
C5 C6 N19 119.8(2) . .
C7 C6 N19 118.1(3) . .
C6 C7 C8 115.7(3) . .
C6 C7 H7 122.2 . .
C8 C7 H7 122.2 . .
N3 C8 C7 124.4(2) . .
N3 C8 N14 115.6(2) . .
C7 C8 N14 120.0(2) . .
C13 N9 N10 111.0(2) . .
C13 N9 C4 128.5(2) . .
N10 N9 C4 120.4(2) . .
C11 N10 N9 104.4(2) . .
C11 N10 Ag1 135.09(18) . .
N9 N10 Ag1 114.72(16) . .
C11 N10 Ag2 105.89(17) . .
N9 N10 Ag2 114.86(15) . .
Ag1 N10 Ag2 77.35(6) . .
N10 C11 C12 112.2(2) . .
N10 C11 H11 123.9 . .
C12 C11 H11 123.9 . .
C13 C12 C11 105.2(2) . .
C13 C12 H12 127.4 . .
C11 C12 H12 127.4 . .
C12 C13 N9 107.2(2) . .
C12 C13 H13 126.4 . .
N9 C13 H13 126.4 . .
C18 N14 N15 111.2(2) . .
C18 N14 C8 128.6(2) . .
N15 N14 C8 120.1(2) . .
C16 N15 N14 104.3(2) . .
C16 N15 Ag1 136.6(2) . .
N14 N15 Ag1 116.91(17) . .
N15 C16 C17 111.8(3) . .
N15 C16 H16 124.1 . .
C17 C16 H16 124.1 . .
C18 C17 C16 105.3(3) . .
C18 C17 H17 127.4 . .
C16 C17 H17 127.4 . .
C17 C18 N14 107.3(3) . .
C17 C18 H18 126.3 . .
N14 C18 H18 126.3 . .
C23 N19 N20 111.7(2) . .
C23 N19 C6 127.9(2) . .
N20 N19 C6 120.4(2) . .
C21 N20 N19 104.2(2) . .
C21 N20 Ag1 129.99(18) . 2_666
N19 N20 Ag1 118.22(16) . 2_666
N20 C21 C22 111.9(2) . .
N20 C21 H21 124.0 . .
C22 C21 H21 124.0 . .
C23 C22 C21 105.2(3) . .
C23 C22 H22 127.4 . .
C21 C22 H22 127.4 . .
N19 C23 C22 106.9(3) . .
N19 C23 H23 126.5 . .
C22 C23 H23 126.5 . .
C25 N24 C29 117.5(2) . .
C25 N24 Ag2 117.62(17) . .
C29 N24 Ag2 123.93(18) . .
N24 C25 C26 124.3(2) . .
N24 C25 N30 115.1(2) . .
C26 C25 N30 120.5(2) . .
C25 C26 C27 116.5(3) . .
C25 C26 H26 121.8 . .
C27 C26 H26 121.8 . .
C28 C27 C26 121.2(3) . .
C28 C27 N40 120.2(2) . .
C26 C27 N40 118.6(3) . .
C29 C28 C27 116.5(2) . .
C29 C28 H28 121.8 . .
C27 C28 H28 121.8 . .
N24 C29 C28 124.0(3) . .
N24 C29 N35 114.8(2) . .
C28 C29 N35 121.2(2) . .
N31 N30 C34 111.2(2) . .
N31 N30 C25 120.3(2) . .
C34 N30 C25 128.5(2) . .
C32 N31 N30 104.9(2) . .
C32 N31 Ag2 135.7(2) . .
N30 N31 Ag2 117.82(17) . .
N31 C32 C33 111.4(3) . .
N31 C32 H32 124.3 . .
C33 C32 H32 124.3 . .
C34 C33 C32 105.5(3) . .
C34 C33 H33 127.2 . .
C32 C33 H33 127.2 . .
C33 C34 N30 107.0(3) . .
C33 C34 H34 126.5 . .
N30 C34 H34 126.5 . .
C39 N35 N36 111.4(2) . .
C39 N35 C29 128.1(2) . .
N36 N35 C29 120.5(2) . .
C37 N36 N35 104.5(2) . .
C37 N36 Ag1 107.11(17) . .
N35 N36 Ag1 113.21(15) . .
C37 N36 Ag2 135.78(19) . .
N35 N36 Ag2 113.66(16) . .
Ag1 N36 Ag2 78.09(6) . .
N36 C37 C38 111.8(3) . .
N36 C37 H37 124.1 . .
C38 C37 H37 124.1 . .
C39 C38 C37 105.2(3) . .
C39 C38 H38 127.4 . .
C37 C38 H38 127.4 . .
N35 C39 C38 107.1(3) . .
N35 C39 H39 126.5 . .
C38 C39 H39 126.5 . .
C44 N40 N41 111.4(2) . .
C44 N40 C27 127.8(2) . .
N41 N40 C27 120.8(2) . .
C42 N41 N40 104.3(2) . .
C42 N41 Ag2 127.78(18) . 2_665
N40 N41 Ag2 118.02(17) . 2_665
N41 C42 C43 112.1(2) . .
N41 C42 H42 123.9 . .
C43 C42 H42 123.9 . .
C44 C43 C42 104.8(3) . .
C44 C43 H43 127.6 . .
C42 C43 H43 127.6 . .
N40 C44 C43 107.3(2) . .
N40 C44 H44 126.4 . .
C43 C44 H44 126.4 . .
F47 B45 F49 110.4(3) . .
F47 B45 F46 110.1(3) . .
F49 B45 F46 109.8(3) . .
F47 B45 F48 109.2(3) . .
F49 B45 F48 108.4(3) . .
F46 B45 F48 108.9(3) . .
F54 B50 F51 111.0(3) . .
F54 B50 F52 109.9(3) . .
F51 B50 F52 109.7(3) . .
F54 B50 F53 108.7(3) . .
F51 B50 F53 108.7(3) . .
F52 B50 F53 108.9(3) . .
N56A C55A H55A 109.5 . .
N56A C55A H55B 109.5 . .
H55A C55A H55B 109.5 . .
N56A C55A H55C 109.5 . .
H55A C55A H55C 109.5 . .
H55B C55A H55C 109.5 . .
O58A N56A O57A 118.6(4) . .
O58A N56A C55A 123.0(4) . .
O57A N56A C55A 118.3(4) . .
O58B N56B O57B 108.9(12) . .
O58B N56B C55B 132.6(12) . .
O57B N56B C55B 118.5(10) . .
N56B C55B H55D 109.5 . .
N56B C55B H55E 109.5 . .
H55D C55B H55E 109.5 . .
N56B C55B H55F 109.5 . .
H55D C55B H55F 109.5 . .
H55E C55B H55F 109.5 . .

loop_
_geom_bond_atom_site_label_1
_geom_bond_atom_site_label_2
_geom_bond_distance
_geom_bond_site_symmetry_2
Ag1 N20 2.272(2) 2_666
Ag1 N15 2.389(2) .
Ag1 N3 2.487(2) .
Ag1 N36 2.520(2) .
Ag1 N10 2.590(2) .
Ag1 Ag2 3.2497(4) .
Ag2 N41 2.292(2) 2_665
Ag2 N31 2.356(2) .
Ag2 N24 2.484(2) .
Ag2 N10 2.610(2) .
Ag2 N36 2.636(2) .
N3 C8 1.329(3) .
N3 C4 1.334(3) .
C4 C5 1.390(4) .
C4 N9 1.411(3) .
C5 C6 1.382(4) .
C5 H5 0.9500 .
C6 C7 1.387(4) .
C6 N19 1.418(3) .
C7 C8 1.388(4) .
C7 H7 0.9500 .
C8 N14 1.412(3) .
N9 C13 1.369(3) .
N9 N10 1.374(3) .
N10 C11 1.328(3) .
C11 C12 1.400(4) .
C11 H11 0.9500 .
C12 C13 1.364(4) .
C12 H12 0.9500 .
C13 H13 0.9500 .
N14 C18 1.359(3) .
N14 N15 1.373(3) .
N15 C16 1.327(4) .
C16 C17 1.402(4) .
C16 H16 0.9500 .
C17 C18 1.357(4) .
C17 H17 0.9500 .
C18 H18 0.9500 .
N19 C23 1.357(4) .
N19 N20 1.363(3) .
N20 C21 1.334(4) .
C21 C22 1.393(4) .
C21 H21 0.9500 .
C22 C23 1.367(4) .
C22 H22 0.9500 .
C23 H23 0.9500 .
N24 C25 1.330(4) .
N24 C29 1.339(3) .
C25 C26 1.381(4) .
C25 N30 1.411(3) .
C26 C27 1.390(4) .
C26 H26 0.9500 .
C27 C28 1.388(4) .
C27 N40 1.409(3) .
C28 C29 1.385(4) .
C28 H28 0.9500 .
C29 N35 1.413(3) .
N30 N31 1.366(3) .
N30 C34 1.367(3) .
N31 C32 1.329(4) .
C32 C33 1.404(4) .
C32 H32 0.9500 .
C33 C34 1.361(4) .
C33 H33 0.9500 .
C34 H34 0.9500 .
N35 C39 1.363(3) .
N35 N36 1.373(3) .
N36 C37 1.330(4) .
C37 C38 1.405(4) .
C37 H37 0.9500 .
C38 C39 1.366(4) .
C38 H38 0.9500 .
C39 H39 0.9500 .
N40 C44 1.357(4) .
N40 N41 1.368(3) .
N41 C42 1.329(4) .
C42 C43 1.398(4) .
C42 H42 0.9500 .
C43 C44 1.368(4) .
C43 H43 0.9500 .
C44 H44 0.9500 .
B45 F47 1.381(4) .
B45 F49 1.389(4) .
B45 F46 1.389(4) .
B45 F48 1.409(4) .
B50 F54 1.378(4) .
B50 F51 1.387(4) .
B50 F52 1.389(4) .
B50 F53 1.404(4) .
C55A N56A 1.462(6) .
C55A H55A 0.9800 .
C55A H55B 0.9800 .
C55A H55C 0.9800 .
N56A O58A 1.192(5) .
N56A O57A 1.231(4) .
N56B O58B 1.132(16) .
N56B O57B 1.205(14) .
N56B C55B 1.509(17) .
C55B H55D 0.9800 .
C55B H55E 0.9800 .
C55B H55F 0.9800 .
